data_4514136
loop_
_publ_author_name
'Li, Huaifeng'
'Wang, Yuan'
'Lai, Zhiping'
'Huang, Kuo-Wei'

_publ_section_title
;
 Selective Catalytic Hydrogenation of Arenols by a Well-Defined Complex of
 Ruthenium and Phosphorus--Nitrogen PN3--Pincer Ligand Containing a
 Phenanthroline Backbone
;
_journal_issue 7
_journal_name_full 'ACS Catalysis'
_journal_page_first 4446
_journal_paper_doi 10.1021/acscatal.7b01316
_journal_volume 7
_journal_year 2017
_chemical_formula_sum 'C19 H27 Cl N3 O P Ru'
_chemical_formula_weight 480.93
_chemical_name_systematic
; 
 ? 
;
_space_group_IT_number 61
_symmetry_cell_setting Orthorhombic'
_symmetry_space_group_name_Hall '-P 2ac 2ab'
_symmetry_space_group_name_H-M 'P b c a'
_atom_sites_solution_hydrogens geom
_atom_sites_solution_primary direct
_atom_sites_solution_secondary difmap
_audit_creation_method SHELXL-97
_cell_angle_alpha 90.00
_cell_angle_beta 90.00
_cell_angle_gamma 90.00
_cell_formula_units_Z 8
_cell_length_a 8.5390(2)
_cell_length_b 15.0653(4)
_cell_length_c 32.9272(9)
_cell_measurement_temperature 270(2)
_cell_volume 4235.84(19)
_computing_structure_refinement 'SHELXL-97 (Sheldrick, 1997)'
_computing_structure_solution 'SHELXS-97 (Sheldrick, 1990)'
_diffrn_ambient_temperature 270(2)
_diffrn_measured_fraction_theta_full 0.955
_diffrn_measured_fraction_theta_max 0.955
_diffrn_measurement_device_type 'Bruker APEX-II CCD'
_diffrn_radiation_monochromator graphite
_diffrn_radiation_source 'fine-focus sealed tube'
_diffrn_radiation_type CuK\a
_diffrn_radiation_wavelength 1.54178
_diffrn_reflns_av_R_equivalents 0.0190
_diffrn_reflns_av_sigmaI/netI 0.0208
_diffrn_reflns_limit_h_max 5
_diffrn_reflns_limit_h_min -9
_diffrn_reflns_limit_k_max 17
_diffrn_reflns_limit_k_min -17
_diffrn_reflns_limit_l_max 38
_diffrn_reflns_limit_l_min -36
_diffrn_reflns_number 11038
_diffrn_reflns_theta_full 64.99
_diffrn_reflns_theta_max 64.99
_diffrn_reflns_theta_min 12.66
_exptl_absorpt_coefficient_mu 7.964
_exptl_crystal_density_diffrn 1.508
_exptl_crystal_density_method 'not measured'
_exptl_crystal_description block
_exptl_crystal_F_000 1968
_refine_diff_density_max 1.336
_refine_diff_density_min -0.833
_refine_diff_density_rms 0.114
_refine_ls_extinction_method none
_refine_ls_goodness_of_fit_ref 1.022
_refine_ls_hydrogen_treatment mixed
_refine_ls_matrix_type full
_refine_ls_number_parameters 249
_refine_ls_number_reflns 3431
_refine_ls_number_restraints 18
_refine_ls_restrained_S_all 1.028
_refine_ls_R_factor_all 0.0534
_refine_ls_R_factor_gt 0.0520
_refine_ls_shift/su_max 0.000
_refine_ls_shift/su_mean 0.000
_refine_ls_structure_factor_coef Fsqd
_refine_ls_weighting_details 'calc w=1/[\s^2^(Fo^2^)+(0.0333P)^2^+52.6197P] where P=(Fo^2^+2Fc^2^)/3'
_refine_ls_weighting_scheme calc
_refine_ls_wR_factor_gt 0.1367
_refine_ls_wR_factor_ref 0.1373
_reflns_number_gt 3297
_reflns_number_total 3431
_reflns_threshold_expression >2sigma(I)
_cod_data_source_file cs7b01316_si_002.cif
_cod_data_source_block abcdeg3
_cod_depositor_comments 'Adding full bibliography for 4514136--4514137.cif.'
_cod_original_sg_symbol_H-M Pbca
_cod_database_code 4514136

loop_
_symmetry_equiv_pos_as_xyz
'x, y, z'
'-x+1/2, -y, z+1/2'
'x+1/2, -y+1/2, -z'
'-x, y+1/2, -z+1/2'
'-x, -y, -z'
'x-1/2, y, -z-1/2'
'-x-1/2, y-1/2, z'
'x, -y-1/2, z-1/2'

loop_
_atom_site_label
_atom_site_type_symbol
_atom_site_fract_x
_atom_site_fract_y
_atom_site_fract_z
_atom_site_U_iso_or_equiv
_atom_site_adp_type
_atom_site_occupancy
_atom_site_symmetry_multiplicity
_atom_site_calc_flag
_atom_site_refinement_flags
Ru1 Ru 0.03118(6) 0.22276(3) 0.125918(14) 0.02672(19) Uani 1 1 d .
P1 P 0.19567(19) 0.33113(10) 0.10349(5) 0.0269(4) Uani 1 1 d .
Cl1 Cl 0.2042(2) 0.10355(11) 0.16071(5) 0.0441(4) Uani 1 1 d .
N1 N 0.1955(7) 0.3987(4) 0.14585(17) 0.0355(13) Uani 1 1 d .
N2 N 0.0425(6) 0.2959(3) 0.17872(16) 0.0239(11) Uani 1 1 d .
N3 N -0.1361(7) 0.1598(4) 0.16392(18) 0.0363(13) Uani 1 1 d .
O1 O -0.0219(9) 0.1321(4) 0.0460(2) 0.074(2) Uani 1 1 d .
C1 C -0.2297(10) 0.0926(6) 0.1536(3) 0.052(2) Uani 1 1 d .
H11 H -0.2278 0.0717 0.1270 0.062 Uiso 1 1 calc R
C2 C -0.3303(11) 0.0528(6) 0.1815(4) 0.065(3) Uani 1 1 d .
H10 H -0.3950 0.0062 0.1736 0.078 Uiso 1 1 calc R
C3 C -0.3327(11) 0.0833(6) 0.2211(3) 0.059(2) Uani 1 1 d .
H9 H -0.4000 0.0582 0.2401 0.070 Uiso 1 1 calc R
C4 C -0.2361(10) 0.1500(6) 0.2318(3) 0.051(2) Uani 1 1 d .
H7 H -0.2338 0.1696 0.2585 0.061 Uiso 1 1 calc R
C5 C -0.1392(8) 0.1901(4) 0.2029(2) 0.0358(16) Uani 1 1 d .
C6 C -0.0395(8) 0.2649(5) 0.2115(2) 0.0325(15) Uani 1 1 d .
C7 C -0.0301(9) 0.3099(5) 0.2482(2) 0.0412(17) Uani 1 1 d .
H5 H -0.0853 0.2895 0.2707 0.049 Uiso 1 1 calc R
C8 C 0.0601(9) 0.3841(5) 0.2512(2) 0.0427(18) Uani 1 1 d .
H4 H 0.0702 0.4124 0.2761 0.051 Uiso 1 1 calc R
C9 C 0.1377(8) 0.4181(5) 0.2173(2) 0.0363(16) Uani 1 1 d .
H3 H 0.1952 0.4705 0.2189 0.044 Uiso 1 1 calc R
C10 C 0.1259(7) 0.3706(4) 0.18101(19) 0.0260(13) Uani 1 1 d .
C11 C 0.1235(9) 0.4082(5) 0.0624(2) 0.0402(17) Uani 1 1 d U
C12 C -0.0322(19) 0.4431(12) 0.0766(6) 0.122(5) Uani 1 1 d U
H95A H -0.0459 0.4292 0.1048 0.182 Uiso 1 1 calc R
H95B H -0.1145 0.4160 0.0611 0.182 Uiso 1 1 calc R
H95C H -0.0355 0.5063 0.0729 0.182 Uiso 1 1 calc R
C13 C 0.2235(14) 0.4902(7) 0.0548(3) 0.076(3) Uani 1 1 d .
H93A H 0.1708 0.5287 0.0360 0.113 Uiso 1 1 calc R
H93B H 0.3226 0.4726 0.0436 0.113 Uiso 1 1 calc R
H93C H 0.2402 0.5210 0.0799 0.113 Uiso 1 1 calc R
C14 C 0.108(3) 0.3560(8) 0.0241(4) 0.174(11) Uani 1 1 d .
H98A H 0.0123 0.3721 0.0106 0.261 Uiso 1 1 calc R
H98B H 0.1059 0.2938 0.0304 0.261 Uiso 1 1 calc R
H98C H 0.1951 0.3684 0.0066 0.261 Uiso 1 1 calc R
C15 C 0.4109(9) 0.3075(5) 0.0967(2) 0.0403(17) Uani 1 1 d U
C16 C 0.5148(12) 0.3899(9) 0.0886(6) 0.106(5) Uani 1 1 d .
H1A H 0.6198 0.3782 0.0975 0.159 Uiso 1 1 calc R
H1B H 0.4737 0.4399 0.1032 0.159 Uiso 1 1 calc R
H1C H 0.5152 0.4029 0.0600 0.159 Uiso 1 1 calc R
C17 C 0.4302(16) 0.2414(15) 0.0635(6) 0.160(9) Uani 1 1 d .
H99A H 0.5368 0.2420 0.0542 0.239 Uiso 1 1 calc R
H99B H 0.3618 0.2562 0.0414 0.239 Uiso 1 1 calc R
H99C H 0.4046 0.1833 0.0735 0.239 Uiso 1 1 calc R
C18 C 0.4688(12) 0.2756(11) 0.1376(4) 0.097(5) Uani 1 1 d .
H96A H 0.4368 0.2152 0.1417 0.145 Uiso 1 1 calc R
H96B H 0.4253 0.3123 0.1586 0.145 Uiso 1 1 calc R
H96C H 0.5810 0.2792 0.1384 0.145 Uiso 1 1 calc R
C19 C 0.0036(10) 0.1639(4) 0.0770(2) 0.0410(18) Uani 1 1 d .
H1 H -0.094(8) 0.288(4) 0.106(2) 0.030(18) Uiso 1 1 d .
H2 H 0.248(13) 0.461(8) 0.149(3) 0.08(3) Uiso 1 1 d .

loop_
_atom_site_aniso_label
_atom_site_aniso_U_11
_atom_site_aniso_U_22
_atom_site_aniso_U_33
_atom_site_aniso_U_23
_atom_site_aniso_U_13
_atom_site_aniso_U_12
Ru1 0.0301(3) 0.0238(3) 0.0262(3) 0.0029(2) -0.00206(19) -0.00066(19)
P1 0.0307(8) 0.0272(8) 0.0228(7) 0.0011(6) 0.0004(6) -0.0007(7)
Cl1 0.0598(11) 0.0312(8) 0.0413(9) -0.0008(7) -0.0061(8) 0.0178(8)
N1 0.048(3) 0.025(3) 0.033(3) -0.008(2) 0.012(3) -0.011(3)
N2 0.028(3) 0.014(2) 0.030(3) 0.002(2) 0.003(2) 0.005(2)
N3 0.034(3) 0.033(3) 0.043(3) 0.011(3) 0.003(3) -0.001(3)
O1 0.113(6) 0.060(4) 0.051(4) -0.021(3) -0.030(4) 0.002(4)
C1 0.046(5) 0.046(4) 0.064(5) 0.010(4) -0.003(4) -0.012(4)
C2 0.052(5) 0.048(5) 0.094(8) 0.024(5) 0.005(5) -0.022(4)
C3 0.054(5) 0.043(5) 0.078(6) 0.029(4) 0.021(5) -0.004(4)
C4 0.047(5) 0.053(5) 0.052(4) 0.019(4) 0.016(4) 0.006(4)
C5 0.034(4) 0.029(3) 0.044(4) 0.011(3) 0.005(3) 0.007(3)
C6 0.031(4) 0.032(4) 0.034(3) 0.011(3) 0.005(3) 0.014(3)
C7 0.052(5) 0.044(4) 0.028(3) 0.005(3) 0.009(3) 0.011(4)
C8 0.056(5) 0.042(4) 0.030(3) -0.007(3) -0.002(3) 0.014(4)
C9 0.041(4) 0.038(4) 0.030(3) -0.004(3) -0.004(3) 0.007(3)
C10 0.027(3) 0.021(3) 0.030(3) 0.001(2) 0.000(3) 0.008(3)
C11 0.046(3) 0.035(3) 0.040(3) 0.013(3) -0.007(3) -0.001(3)
C12 0.115(6) 0.122(6) 0.128(6) 0.031(5) 0.004(5) 0.015(5)
C13 0.104(8) 0.055(5) 0.068(6) 0.035(5) -0.024(6) -0.027(6)
C14 0.39(3) 0.053(7) 0.077(8) 0.018(6) -0.142(14) -0.026(11)
C15 0.038(3) 0.043(3) 0.040(3) 0.003(3) 0.006(3) 0.001(3)
C16 0.036(5) 0.091(9) 0.192(16) 0.046(10) 0.019(7) -0.013(5)
C17 0.064(8) 0.24(2) 0.175(16) -0.156(16) 0.003(9) 0.037(10)
C18 0.041(5) 0.154(12) 0.096(8) 0.069(9) -0.006(5) 0.008(6)
C19 0.063(5) 0.016(3) 0.044(4) 0.001(3) -0.014(4) -0.003(3)

loop_
_atom_type_symbol
_atom_type_description
_atom_type_scat_dispersion_real
_atom_type_scat_dispersion_imag
_atom_type_scat_source
C C 0.0181 0.0091 'International Tables Vol C Tables 4.2.6.8 and 6.1.1.4'
H H 0.0000 0.0000 'International Tables Vol C Tables 4.2.6.8 and 6.1.1.4'
Cl Cl 0.3639 0.7018 'International Tables Vol C Tables 4.2.6.8 and 6.1.1.4'
N N 0.0311 0.0180 'International Tables Vol C Tables 4.2.6.8 and 6.1.1.4'
O O 0.0492 0.0322 'International Tables Vol C Tables 4.2.6.8 and 6.1.1.4'
P P 0.2955 0.4335 'International Tables Vol C Tables 4.2.6.8 and 6.1.1.4'
Ru Ru 0.0552 3.2960 'International Tables Vol C Tables 4.2.6.8 and 6.1.1.4'

loop_
_geom_angle_atom_site_label_1
_geom_angle_atom_site_label_2
_geom_angle_atom_site_label_3
_geom_angle
C19 Ru1 N2 174.2(3)
C19 Ru1 N3 102.3(3)
N2 Ru1 N3 76.9(2)
C19 Ru1 P1 98.0(2)
N2 Ru1 P1 82.03(14)
N3 Ru1 P1 157.92(17)
C19 Ru1 Cl1 97.2(2)
N2 Ru1 Cl1 88.31(14)
N3 Ru1 Cl1 79.27(16)
P1 Ru1 Cl1 106.76(6)
C19 Ru1 H1 82(2)
N2 Ru1 H1 92(2)
N3 Ru1 H1 94(2)
P1 Ru1 H1 81(2)
Cl1 Ru1 H1 172(2)
N1 P1 C11 102.5(3)
N1 P1 C15 102.0(3)
C11 P1 C15 110.4(3)
N1 P1 Ru1 99.2(2)
C11 P1 Ru1 118.2(2)
C15 P1 Ru1 120.3(2)
C10 N1 P1 120.1(4)
C10 N1 H2 112(6)
P1 N1 H2 127(6)
C10 N2 C6 121.0(6)
C10 N2 Ru1 121.6(4)
C6 N2 Ru1 117.4(4)
C1 N3 C5 118.8(6)
C1 N3 Ru1 126.3(5)
C5 N3 Ru1 114.8(5)
N3 C1 C2 121.9(9)
N3 C1 H11 119.0
C2 C1 H11 119.0
C3 C2 C1 119.2(9)
C3 C2 H10 120.4
C1 C2 H10 120.4
C4 C3 C2 118.9(8)
C4 C3 H9 120.5
C2 C3 H9 120.5
C3 C4 C5 120.6(9)
C3 C4 H7 119.7
C5 C4 H7 119.7
N3 C5 C4 120.5(7)
N3 C5 C6 115.8(6)
C4 C5 C6 123.7(7)
N2 C6 C7 119.4(7)
N2 C6 C5 114.4(6)
C7 C6 C5 126.0(6)
C8 C7 C6 119.8(7)
C8 C7 H5 120.1
C6 C7 H5 120.1
C7 C8 C9 120.9(7)
C7 C8 H4 119.6
C9 C8 H4 119.6
C8 C9 C10 117.5(7)
C8 C9 H3 121.3
C10 C9 H3 121.3
N2 C10 N1 116.4(6)
N2 C10 C9 121.3(6)
N1 C10 C9 122.3(6)
C14 C11 C12 111.6(14)
C14 C11 C13 109.9(10)
C12 C11 C13 105.3(10)
C14 C11 P1 108.1(6)
C12 C11 P1 106.3(8)
C13 C11 P1 115.7(6)
C11 C12 H95A 109.5
C11 C12 H95B 109.5
H95A C12 H95B 109.5
C11 C12 H95C 109.5
H95A C12 H95C 109.5
H95B C12 H95C 109.5
C11 C13 H93A 109.5
C11 C13 H93B 109.5
H93A C13 H93B 109.5
C11 C13 H93C 109.5
H93A C13 H93C 109.5
H93B C13 H93C 109.5
C11 C14 H98A 109.5
C11 C14 H98B 109.5
H98A C14 H98B 109.5
C11 C14 H98C 109.5
H98A C14 H98C 109.5
H98B C14 H98C 109.5
C17 C15 C18 113.9(13)
C17 C15 C16 110.3(12)
C18 C15 C16 102.7(10)
C17 C15 P1 108.8(7)
C18 C15 P1 105.8(6)
C16 C15 P1 115.3(6)
C15 C16 H1A 109.5
C15 C16 H1B 109.5
H1A C16 H1B 109.5
C15 C16 H1C 109.5
H1A C16 H1C 109.5
H1B C16 H1C 109.5
C15 C17 H99A 109.5
C15 C17 H99B 109.5
H99A C17 H99B 109.5
C15 C17 H99C 109.5
H99A C17 H99C 109.5
H99B C17 H99C 109.5
C15 C18 H96A 109.5
C15 C18 H96B 109.5
H96A C18 H96B 109.5
C15 C18 H96C 109.5
H96A C18 H96C 109.5
H96B C18 H96C 109.5
O1 C19 Ru1 174.8(7)

loop_
_geom_bond_atom_site_label_1
_geom_bond_atom_site_label_2
_geom_bond_distance
Ru1 C19 1.852(7)
Ru1 N2 2.060(5)
Ru1 N3 2.123(6)
Ru1 P1 2.2768(17)
Ru1 Cl1 2.5925(17)
Ru1 H1 1.59(7)
P1 N1 1.727(6)
P1 C11 1.887(7)
P1 C15 1.886(8)
N1 C10 1.368(8)
N1 H2 1.04(11)
N2 C10 1.335(8)
N2 C6 1.370(8)
N3 C1 1.334(10)
N3 C5 1.363(10)
O1 C19 1.148(9)
C1 C2 1.393(12)
C1 H11 0.9300
C2 C3 1.385(15)
C2 H10 0.9300
C3 C4 1.346(13)
C3 H9 0.9300
C4 C5 1.396(10)
C4 H7 0.9300
C5 C6 1.441(10)
C6 C7 1.388(10)
C7 C8 1.360(11)
C7 H5 0.9300
C8 C9 1.395(11)
C8 H4 0.9300
C9 C10 1.397(9)
C9 H3 0.9300
C11 C14 1.492(15)
C11 C12 1.504(17)
C11 C13 1.522(11)
C12 H95A 0.9600
C12 H95B 0.9600
C12 H95C 0.9600
C13 H93A 0.9600
C13 H93B 0.9600
C13 H93C 0.9600
C14 H98A 0.9600
C14 H98B 0.9600
C14 H98C 0.9600
C15 C17 1.486(14)
C15 C18 1.514(13)
C15 C16 1.550(13)
C16 H1A 0.9600
C16 H1B 0.9600
C16 H1C 0.9600
C17 H99A 0.9600
C17 H99B 0.9600
C17 H99C 0.9600
C18 H96A 0.9600
C18 H96B 0.9600
C18 H96C 0.9600

loop_
_geom_torsion_atom_site_label_1
_geom_torsion_atom_site_label_2
_geom_torsion_atom_site_label_3
_geom_torsion_atom_site_label_4
_geom_torsion
C19 Ru1 P1 N1 169.6(3)
N2 Ru1 P1 N1 -4.5(3)
N3 Ru1 P1 N1 12.7(5)
Cl1 Ru1 P1 N1 -90.3(2)
C19 Ru1 P1 C11 60.0(4)
N2 Ru1 P1 C11 -114.2(3)
N3 Ru1 P1 C11 -96.9(5)
Cl1 Ru1 P1 C11 160.0(3)
C19 Ru1 P1 C15 -80.5(4)
N2 Ru1 P1 C15 105.3(3)
N3 Ru1 P1 C15 122.5(5)
Cl1 Ru1 P1 C15 19.5(3)
C11 P1 N1 C10 130.3(6)
C15 P1 N1 C10 -115.3(6)
Ru1 P1 N1 C10 8.6(6)
C19 Ru1 N2 C10 -90(3)
N3 Ru1 N2 C10 -172.1(5)
P1 Ru1 N2 C10 1.4(4)
Cl1 Ru1 N2 C10 108.6(4)
C19 Ru1 N2 C6 90(3)
N3 Ru1 N2 C6 7.7(4)
P1 Ru1 N2 C6 -178.8(4)
Cl1 Ru1 N2 C6 -71.6(4)
C19 Ru1 N3 C1 2.3(7)
N2 Ru1 N3 C1 176.5(6)
P1 Ru1 N3 C1 158.9(5)
Cl1 Ru1 N3 C1 -92.8(6)
C19 Ru1 N3 C5 178.9(5)
N2 Ru1 N3 C5 -6.9(4)
P1 Ru1 N3 C5 -24.4(8)
Cl1 Ru1 N3 C5 83.8(5)
C5 N3 C1 C2 0.1(12)
Ru1 N3 C1 C2 176.6(6)
N3 C1 C2 C3 -0.4(14)
C1 C2 C3 C4 -0.9(14)
C2 C3 C4 C5 2.4(13)
C1 N3 C5 C4 1.4(10)
Ru1 N3 C5 C4 -175.4(5)
C1 N3 C5 C6 -177.8(6)
Ru1 N3 C5 C6 5.3(7)
C3 C4 C5 N3 -2.8(12)
C3 C4 C5 C6 176.4(7)
C10 N2 C6 C7 -2.9(9)
Ru1 N2 C6 C7 177.3(5)
C10 N2 C6 C5 172.4(5)
Ru1 N2 C6 C5 -7.3(7)
N3 C5 C6 N2 1.1(8)
C4 C5 C6 N2 -178.1(6)
N3 C5 C6 C7 176.1(6)
C4 C5 C6 C7 -3.1(11)
N2 C6 C7 C8 0.0(10)
C5 C6 C7 C8 -174.7(7)
C6 C7 C8 C9 3.1(11)
C7 C8 C9 C10 -3.3(10)
C6 N2 C10 N1 -176.1(6)
Ru1 N2 C10 N1 3.7(7)
C6 N2 C10 C9 2.6(9)
Ru1 N2 C10 C9 -177.6(5)
P1 N1 C10 N2 -8.7(8)
P1 N1 C10 C9 172.6(5)
C8 C9 C10 N2 0.5(10)
C8 C9 C10 N1 179.1(6)
N1 P1 C11 C14 -176.3(12)
C15 P1 C11 C14 75.6(12)
Ru1 P1 C11 C14 -68.5(12)
N1 P1 C11 C12 -56.4(9)
C15 P1 C11 C12 -164.5(9)
Ru1 P1 C11 C12 51.4(9)
N1 P1 C11 C13 60.1(8)
C15 P1 C11 C13 -48.0(8)
Ru1 P1 C11 C13 167.8(6)
N1 P1 C15 C17 174.0(12)
C11 P1 C15 C17 -77.6(13)
Ru1 P1 C15 C17 65.7(13)
N1 P1 C15 C18 51.2(8)
C11 P1 C15 C18 159.6(8)
Ru1 P1 C15 C18 -57.1(8)
N1 P1 C15 C16 -61.5(9)
C11 P1 C15 C16 46.9(9)
Ru1 P1 C15 C16 -169.8(8)
N2 Ru1 C19 O1 8(11)
N3 Ru1 C19 O1 89(9)
P1 Ru1 C19 O1 -83(9)
Cl1 Ru1 C19 O1 169(9)
